data_1552926
loop_
_publ_author_name
'Mondelli, Pierluigi'
'Boschetto, Gabriele'
'Horton, Peter N.'
'Tiwana, Priti'
'Skylaris, Chris-Kriton'
'Coles, Simon J.'
'Krompiec, Michal'
'Morse, Graham'

_publ_section_title
;
 Meta-analysis: the molecular organization of non-fullerene acceptors
;
_journal_issue 4
_journal_name_full 'Materials Horizons'
_journal_page_first 1062
_journal_page_last 1072
_journal_paper_doi 10.1039/C9MH01439J
_journal_volume 7
_journal_year 2020
_chemical_formula_moiety '2(C47 H41 N2 O S2)'
_chemical_formula_sum 'C94 H82 N4 O2 S4'
_chemical_formula_weight 1427.87
_space_group_crystal_system triclinic
_space_group_IT_number 2
_space_group_name_Hall '-P 1'
_space_group_name_H-M_alt 'P -1'
_atom_sites_solution_hydrogens geom
_atom_sites_solution_primary dual
_audit_creation_date 2019-05-14
_audit_creation_method
;
Olex2 1.2
(compiled 2018.05.29 svn.r3508 for OlexSys, GUI svn.r5506)
;
_audit_update_record
;
2019-07-24 deposited with the CCDC.	2019-11-18 downloaded from the CCDC.
;
_cell_angle_alpha 99.309(2)
_cell_angle_beta 101.541(3)
_cell_angle_gamma 108.366(3)
_cell_formula_units_Z 2
_cell_length_a 14.9009(7)
_cell_length_b 15.5043(4)
_cell_length_c 18.1199(5)
_cell_measurement_reflns_used 9472
_cell_measurement_temperature 100(2)
_cell_measurement_theta_max 69.4890
_cell_measurement_theta_min 3.5040
_cell_volume 3777.2(3)
_computing_cell_refinement 'CrysAlisPro 1.171.39.46 (Rigaku OD, 2018)'
_computing_data_collection 'CrysAlisPro 1.171.39.46 (Rigaku OD, 2018)'
_computing_data_reduction 'CrysAlisPro 1.171.39.46 (Rigaku OD, 2018)'
_computing_molecular_graphics 'Olex2 (Dolomanov et al., 2009)'
_computing_publication_material 'Olex2 (Dolomanov et al., 2009)'
_computing_structure_refinement 'ShelXL (Sheldrick, 2015)'
_computing_structure_solution 'ShelXT (Sheldrick, 2015)'
_diffrn_ambient_environment N~2~
_diffrn_ambient_temperature 100(2)
_diffrn_detector 'hybrid pixel detector'
_diffrn_detector_area_resol_mean 10
_diffrn_detector_dtime 0.000
_diffrn_detector_type 'Rigaku, HyPix 6000'
_diffrn_measured_fraction_theta_full 0.993
_diffrn_measured_fraction_theta_max 0.991
_diffrn_measurement_details
;
List of Runs (angles in degrees, time in seconds):

  # Type    Start    End  Width  t~exp~   \w     \q     \k     \f   Frames
#--------------------------------------------------------------------------
  1  \w    -89.00  89.00   0.50    3.00    --    0.00   0.00-180.00  356
  2  \w    -89.00  89.00   0.50    3.00    --    0.00  49.00  60.00  356
  3  \w   -179.00  -1.00   0.50   13.50    --  -90.00  54.00-101.42  356
  4  \w   -179.00  -1.00   0.50   13.50    --  -90.00  50.00  85.37  356
  5  \w   -179.00  -1.00   0.50   13.50    --  -90.00  59.00-148.87  356
  6  \w   -179.00 -23.00   0.50   13.50    --  -90.00  59.00  45.37  312
  7  \w   -179.00  -1.00   0.50   13.50    --  -90.00  59.00  22.18  356
  8  \w   -179.00 -23.00   0.50   13.50    --  -90.00  59.00  45.37  312
  9  \w   -140.00 -74.00   0.50   13.50    --  -90.00  58.00 -76.55  132
 10  \w   -178.00 -55.00   0.50   13.50    --  -90.00  59.00 114.60  246
 11  \w    -49.00 -22.00   0.50   13.50    --  -90.00  59.00 114.60   54
 12  \w   -178.00 -21.00   0.50   13.50    --  -90.00  59.00 -19.17  314
 13  \w   -178.00  -2.00   0.50   13.50    --  -90.00   0.00   0.00  352
 14  \w   -174.00-149.00   0.50   13.50    --  -90.00  59.00 174.53   50
 15  \w   -142.00 -92.00   0.50   13.50    --  -90.00  59.00 174.53  100
 16  \w    -63.00 -36.00   0.50   13.50    --  -90.00  59.00 174.53   54
 17  \w   -166.00-141.00   0.50   13.50    --  -90.00  59.00  65.22   50
 18  \w    -95.00 -68.00   0.50   13.50    --  -90.00  59.00  65.22   54
 19  \w   -177.00-112.00   0.50   13.50    --  -90.00  59.00 -54.33  130
 20  \w   -178.00 -31.00   0.50   13.50    --  -90.00  59.00 145.00  294
;
_diffrn_measurement_device 'four-circle diffractometer'
_diffrn_measurement_device_details 'Rigaku, AFC11 quarter \c goniometer'
_diffrn_measurement_device_type
'Rigaku 007HF equipped with Varimax confocal mirrors and an AFC11 goniometer and HyPix 6000 detector'
_diffrn_measurement_method 'profile data from \w-scans'
_diffrn_measurement_specimen_support 'MiTeGen loops'
_diffrn_orient_matrix_type 'CrysAlisPro convention (1999,Acta A55,543-557)'
_diffrn_orient_matrix_UB_11 -0.0255717000
_diffrn_orient_matrix_UB_12 -0.0241742000
_diffrn_orient_matrix_UB_13 -0.0893428000
_diffrn_orient_matrix_UB_21 0.1088527000
_diffrn_orient_matrix_UB_22 0.0186081000
_diffrn_orient_matrix_UB_23 0.0037566000
_diffrn_orient_matrix_UB_31 -0.0168163000
_diffrn_orient_matrix_UB_32 -0.1034938000
_diffrn_orient_matrix_UB_33 -0.0009935000
_diffrn_radiation_collimation 'Varimax focusing mirrors'
_diffrn_radiation_monochromator mirror
_diffrn_radiation_probe x-ray
_diffrn_radiation_type CuK\a
_diffrn_radiation_wavelength 1.54178
_diffrn_radiation_wavelength_determination fundamental
_diffrn_reflns_av_R_equivalents 0.1294
_diffrn_reflns_av_unetI/netI 0.1064
_diffrn_reflns_Laue_measured_fraction_full 0.993
_diffrn_reflns_Laue_measured_fraction_max 0.991
_diffrn_reflns_limit_h_max 17
_diffrn_reflns_limit_h_min -17
_diffrn_reflns_limit_k_max 17
_diffrn_reflns_limit_k_min -18
_diffrn_reflns_limit_l_max 21
_diffrn_reflns_limit_l_min -21
_diffrn_reflns_number 61232
_diffrn_reflns_point_group_measured_fraction_full 0.993
_diffrn_reflns_point_group_measured_fraction_max 0.991
_diffrn_reflns_theta_full 67.679
_diffrn_reflns_theta_max 68.236
_diffrn_reflns_theta_min 2.565
_diffrn_source 'Rotating anode'
_diffrn_source_current 30.0
_diffrn_source_power 1.2
_diffrn_source_target Cu
_diffrn_source_type 'Rigaku 007 HF'
_diffrn_source_voltage 40.0
_exptl_absorpt_coefficient_mu 1.572
_exptl_absorpt_correction_T_max 1.00000
_exptl_absorpt_correction_T_min 0.47103
_exptl_absorpt_correction_type multi-scan
_exptl_absorpt_process_details
;
CrysAlisPro 1.171.39.46 (Rigaku Oxford Diffraction, 2018)
Empirical absorption correction using spherical harmonics,
 implemented in SCALE3 ABSPACK scaling algorithm.
;
_exptl_crystal_colour 'metallic yellow'
_exptl_crystal_colour_lustre metallic
_exptl_crystal_colour_primary yellow
_exptl_crystal_density_diffrn 1.255
_exptl_crystal_description needle
_exptl_crystal_F_000 1508
_exptl_crystal_recrystallization_method 'The material was recrystallised from a mixture of Pet. ether and chloroform'
_exptl_crystal_size_max 0.42
_exptl_crystal_size_mid 0.025
_exptl_crystal_size_min 0.01
_refine_diff_density_max 0.767
_refine_diff_density_min -0.570
_refine_diff_density_rms 0.083
_refine_ls_extinction_method none
_refine_ls_goodness_of_fit_ref 1.002
_refine_ls_hydrogen_treatment constr
_refine_ls_matrix_type full
_refine_ls_number_parameters 941
_refine_ls_number_reflns 13714
_refine_ls_number_restraints 0
_refine_ls_restrained_S_all 1.002
_refine_ls_R_factor_all 0.1126
_refine_ls_R_factor_gt 0.0718
_refine_ls_shift/su_max 0.001
_refine_ls_shift/su_mean 0.000
_refine_ls_structure_factor_coef Fsqd
_refine_ls_weighting_details 'w=1/[\s^2^(Fo^2^)+(0.1201P)^2^] where P=(Fo^2^+2Fc^2^)/3'
_refine_ls_weighting_scheme calc
_refine_ls_wR_factor_gt 0.1770
_refine_ls_wR_factor_ref 0.2080
_reflns_Friedel_coverage 0.000
_reflns_number_gt 8924
_reflns_number_total 13714
_reflns_threshold_expression 'I > 2\s(I)'
_cod_data_source_file c9mh01439j2.cif
_cod_data_source_block ITIC
_cod_depositor_comments
;Adding full bibliography for 1552926--1552934.cif.

 Adding full bibliography for 1552926--1552934.cif.
;
_cod_original_cell_volume 3777.2(2)
_cod_database_code 1552926
_shelx_shelxl_version_number 2018/3
_chemical_oxdiff_formula 'C132 H166 N62 O6 S8 '
_chemical_oxdiff_usercomment 1:ITIC
_shelx_space_group_comment
;
The symmetry employed for this shelxl refinement is uniquely defined
by the following loop, which should always be used as a source of
symmetry information in preference to the above space-group names.
They are only intended as comments.
;
_shelx_estimated_absorpt_t_max 0.984
_shelx_estimated_absorpt_t_min 0.558
_reflns_odcompleteness_completeness 99.10
_reflns_odcompleteness_iscentric 1
_reflns_odcompleteness_theta 68.13
_olex2_refinement_description
;
1. Fixed Uiso
 At 1.2 times of:
  All C(H) groups, All C(H,H) groups
 At 1.5 times of:
  All C(H,H,H) groups
2.a Secondary CH2 refined with riding coordinates:
 C30(H30A,H30B), C31(H31A,H31B), C32(H32A,H32B), C33(H33A,H33B), C34(H34A,
 H34B), C42(H42A,H42B), C43(H43A,H43B), C44(H44A,H44B), C45(H45A,H45B),
 C46(H46A,H46B), C80(H80A,H80B), C81(H81A,H81B), C82(H82A,H82B), C83(H83A,H83B),
  C84(H84A,H84B), C92(H92A,H92B), C93(H93A,H93B), C94(H94A,H94B), C95(H95A,
 H95B), C96(H96A,H96B)
2.b Aromatic/amide H refined with riding coordinates:
 C6(H6), C7(H7), C8(H8), C9(H9), C13(H13), C15(H15), C23(H23), C25(H25),
 C26(H26), C28(H28), C29(H29), C37(H37), C38(H38), C40(H40), C41(H41), C56(H56),
  C57(H57), C58(H58), C59(H59), C63(H63), C65(H65), C73(H73), C75(H75),
 C76(H76), C78(H78), C79(H79), C87(H87), C88(H88), C90(H90), C91(H91)
2.c Idealised Me refined as rotating group:
 C35(H35A,H35B,H35C), C47(H47A,H47B,H47C), C85(H85A,H85B,H85C), C97(H97A,H97B,
 H97C)
;
_olex2_diffrn_ambient_temperature_device 'Oxford Cryosystems'
_olex2_exptl_crystal_mounting_method 'The crystal was mounted on a MITIGEN holder in perfluoroether oil'
_olex2_submission_original_sample_id 'Sample #1:ITIC'
_olex2_submission_special_instructions 'No special instructions were received'
_oxdiff_exptl_absorpt_empirical_details
;
Empirical correction (ABSPACK) includes:
- Absorption correction using spherical harmonics
- Frame scaling
;
_oxdiff_exptl_absorpt_empirical_full_max 2.947
_oxdiff_exptl_absorpt_empirical_full_min 0.424

loop_
_space_group_symop_operation_xyz
'x, y, z'
'-x, -y, -z'

loop_
_atom_site_label
_atom_site_type_symbol
_atom_site_fract_x
_atom_site_fract_y
_atom_site_fract_z
_atom_site_U_iso_or_equiv
_atom_site_adp_type
_atom_site_occupancy
_atom_site_site_symmetry_order
_atom_site_calc_flag
_atom_site_refinement_flags_posn
S1 S 0.24146(7) 0.62259(5) 0.24998(5) 0.0316(2) Uani 1 1 d .
S2 S 0.49739(6) 0.72195(5) 0.43353(5) 0.0301(2) Uani 1 1 d .
O1 O 0.1214(2) 0.51297(16) 0.10617(16) 0.0468(7) Uani 1 1 d .
N1 N 0.2169(3) 0.2526(2) 0.3019(2) 0.0467(9) Uani 1 1 d .
N2 N 0.0507(3) 0.0405(2) 0.0975(2) 0.0619(11) Uani 1 1 d .
C1 C 0.1148(3) 0.4311(2) 0.0959(2) 0.0358(9) Uani 1 1 d .
C2 C 0.1615(3) 0.3878(2) 0.1508(2) 0.0337(9) Uani 1 1 d .
C3 C 0.1227(3) 0.2871(2) 0.1173(2) 0.0364(9) Uani 1 1 d .
C4 C 0.0625(3) 0.2703(2) 0.0374(2) 0.0359(9) Uani 1 1 d .
C5 C 0.0574(3) 0.3554(2) 0.0251(2) 0.0377(9) Uani 1 1 d .
C6 C 0.0013(3) 0.3615(3) -0.0432(2) 0.0473(11) Uani 1 1 d .
H6 H -0.001308 0.419988 -0.050852 0.057 Uiso 1 1 calc R
C7 C -0.0514(3) 0.2789(3) -0.1006(2) 0.0520(12) Uani 1 1 d .
H7 H -0.092326 0.280210 -0.147583 0.062 Uiso 1 1 calc R
C8 C -0.0440(3) 0.1947(3) -0.0891(3) 0.0493(11) Uani 1 1 d .
H8 H -0.078777 0.139401 -0.129370 0.059 Uiso 1 1 calc R
C9 C 0.0122(3) 0.1887(3) -0.0211(2) 0.0413(10) Uani 1 1 d .
H9 H 0.016511 0.130466 -0.014403 0.050 Uiso 1 1 calc R
C10 C 0.1302(3) 0.2192(2) 0.1559(2) 0.0398(10) Uani 1 1 d .
C11 C 0.1800(3) 0.2396(2) 0.2369(3) 0.0409(10) Uani 1 1 d .
C12 C 0.0855(3) 0.1207(2) 0.1210(3) 0.0465(11) Uani 1 1 d .
C13 C 0.2362(3) 0.4332(2) 0.2168(2) 0.0348(9) Uani 1 1 d .
H13 H 0.264134 0.392950 0.239046 0.042 Uiso 1 1 calc R
C14 C 0.2806(3) 0.5283(2) 0.2589(2) 0.0314(8) Uani 1 1 d .
C15 C 0.3650(3) 0.5543(2) 0.3193(2) 0.0306(8) Uani 1 1 d .
H15 H 0.396100 0.512321 0.333740 0.037 Uiso 1 1 calc R
C16 C 0.3989(3) 0.6497(2) 0.3565(2) 0.0290(8) Uani 1 1 d .
C17 C 0.3368(3) 0.6950(2) 0.3272(2) 0.0279(8) Uani 1 1 d .
C18 C 0.3706(3) 0.7902(2) 0.3691(2) 0.0284(8) Uani 1 1 d .
C19 C 0.4556(3) 0.8124(2) 0.4266(2) 0.0282(8) Uani 1 1 d .
C20 C 0.4878(3) 0.9089(2) 0.4706(2) 0.0272(8) Uani 1 1 d .
C21 C 0.4179(2) 0.9457(2) 0.4388(2) 0.0259(7) Uani 1 1 d .
C22 C 0.3345(3) 0.8719(2) 0.3723(2) 0.0278(8) Uani 1 1 d .
C23 C 0.5705(3) 0.9624(2) 0.5317(2) 0.0282(8) Uani 1 1 d .
H23 H 0.617099 0.936528 0.552285 0.034 Uiso 1 1 calc R
C24 C 0.3238(3) 0.9061(2) 0.2975(2) 0.0282(8) Uani 1 1 d .
C25 C 0.3539(3) 0.8708(2) 0.2352(2) 0.0304(8) Uani 1 1 d .
H25 H 0.384245 0.825601 0.239118 0.036 Uiso 1 1 calc R
C26 C 0.3400(3) 0.9013(2) 0.1670(2) 0.0356(9) Uani 1 1 d .
H26 H 0.360884 0.876085 0.125069 0.043 Uiso 1 1 calc R
C27 C 0.2961(3) 0.9678(2) 0.1586(2) 0.0356(9) Uani 1 1 d .
C28 C 0.2671(3) 1.0034(2) 0.2220(2) 0.0353(9) Uani 1 1 d .
H28 H 0.237964 1.049437 0.218488 0.042 Uiso 1 1 calc R
C29 C 0.2800(3) 0.9730(2) 0.2896(2) 0.0303(8) Uani 1 1 d .
H29 H 0.258728 0.997896 0.331479 0.036 Uiso 1 1 calc R
C30 C 0.2831(3) 0.9999(3) 0.0847(2) 0.0452(10) Uani 1 1 d .
H30A H 0.225821 1.020048 0.077629 0.054 Uiso 1 1 calc R
H30B H 0.269622 0.946921 0.040317 0.054 Uiso 1 1 calc R
C31 C 0.3743(4) 1.0812(3) 0.0851(3) 0.0485(11) Uani 1 1 d .
H31A H 0.433461 1.067768 0.106854 0.058 Uiso 1 1 calc R
H31B H 0.372833 1.085061 0.030929 0.058 Uiso 1 1 calc R
C32 C 0.3826(3) 1.1756(3) 0.1318(2) 0.0437(10) Uani 1 1 d .
H32A H 0.374379 1.169292 0.183751 0.052 Uiso 1 1 calc R
H32B H 0.328393 1.193294 0.105609 0.052 Uiso 1 1 calc R
C33 C 0.4802(3) 1.2541(3) 0.1416(3) 0.0473(10) Uani 1 1 d .
H33A H 0.533811 1.238318 0.171238 0.057 Uiso 1 1 calc R
H33B H 0.490703 1.256694 0.089651 0.057 Uiso 1 1 calc R
C34 C 0.4877(3) 1.3508(3) 0.1828(3) 0.0484(11) Uani 1 1 d .
H34A H 0.467337 1.346472 0.231225 0.058 Uiso 1 1 calc R
H34B H 0.557052 1.393452 0.197271 0.058 Uiso 1 1 calc R
C35 C 0.4251(4) 1.3925(3) 0.1340(3) 0.0531(12) Uani 1 1 d .
H35A H 0.444576 1.396859 0.085785 0.080 Uiso 1 1 calc GR
H35B H 0.434511 1.455145 0.163087 0.080 Uiso 1 1 calc GR
H35C H 0.355831 1.352361 0.121652 0.080 Uiso 1 1 calc GR
C36 C 0.2363(2) 0.8419(2) 0.3941(2) 0.0271(8) Uani 1 1 d .
C37 C 0.2325(3) 0.8477(2) 0.4705(2) 0.0332(8) Uani 1 1 d .
H37 H 0.291998 0.871416 0.510771 0.040 Uiso 1 1 calc R
C38 C 0.1438(3) 0.8198(2) 0.4892(2) 0.0367(9) Uani 1 1 d .
H38 H 0.143416 0.824524 0.542105 0.044 Uiso 1 1 calc R
C39 C 0.0549(3) 0.7847(2) 0.4318(2) 0.0359(9) Uani 1 1 d .
C40 C 0.0588(3) 0.7747(2) 0.3547(2) 0.0331(8) Uani 1 1 d .
H40 H -0.000499 0.748367 0.314201 0.040 Uiso 1 1 calc R
C41 C 0.1471(3) 0.8023(2) 0.3363(2) 0.0308(8) Uani 1 1 d .
H41 H 0.147539 0.794357 0.283307 0.037 Uiso 1 1 calc R
C42 C -0.0415(3) 0.7627(2) 0.4525(3) 0.0400(9) Uani 1 1 d .
H42A H -0.032681 0.749796 0.504705 0.048 Uiso 1 1 calc R
H42B H -0.090159 0.705264 0.415009 0.048 Uiso 1 1 calc R
C43 C -0.0815(3) 0.8422(2) 0.4522(3) 0.0424(10) Uani 1 1 d .
H43A H -0.033809 0.898952 0.491018 0.051 Uiso 1 1 calc R
H43B H -0.087925 0.856604 0.400553 0.051 Uiso 1 1 calc R
C44 C -0.1795(3) 0.8195(3) 0.4701(3) 0.0424(10) Uani 1 1 d .
H44A H -0.173509 0.802094 0.520598 0.051 Uiso 1 1 calc R
H44B H -0.227548 0.764137 0.429960 0.051 Uiso 1 1 calc R
C45 C -0.2200(3) 0.8992(3) 0.4737(3) 0.0498(11) Uani 1 1 d .
H45A H -0.281878 0.878834 0.489343 0.060 Uiso 1 1 calc R
H45B H -0.172642 0.953717 0.514986 0.060 Uiso 1 1 calc R
C46 C -0.2401(3) 0.9313(3) 0.3998(3) 0.0493(11) Uani 1 1 d .
H46A H -0.177576 0.956865 0.386030 0.059 Uiso 1 1 calc R
H46B H -0.265663 0.982663 0.409208 0.059 Uiso 1 1 calc R
C47 C -0.3127(4) 0.8545(3) 0.3320(3) 0.0568(12) Uani 1 1 d .
H47A H -0.332698 0.881956 0.289344 0.085 Uiso 1 1 calc GR
H47B H -0.370518 0.821351 0.348039 0.085 Uiso 1 1 calc GR
H47C H -0.282059 0.810437 0.314569 0.085 Uiso 1 1 calc GR
S51 S 0.29294(7) 0.74027(5) 0.66388(5) 0.0326(2) Uani 1 1 d .
S52 S 0.57627(7) 0.77632(5) 0.64113(5) 0.0309(2) Uani 1 1 d .
O51 O 0.13311(19) 0.78717(16) 0.67387(16) 0.0412(7) Uani 1 1 d .
N51 N 0.4829(3) 1.0941(3) 0.9182(2) 0.0561(10) Uani 1 1 d .
N52 N 0.2629(3) 1.2082(3) 0.9468(2) 0.0580(11) Uani 1 1 d .
C51 C 0.1543(3) 0.8674(2) 0.7116(2) 0.0360(9) Uani 1 1 d .
C52 C 0.2533(3) 0.9342(2) 0.7563(2) 0.0325(8) Uani 1 1 d .
C53 C 0.2385(3) 1.0139(2) 0.8013(2) 0.0341(9) Uani 1 1 d .
C54 C 0.1348(3) 1.0047(2) 0.7703(2) 0.0360(9) Uani 1 1 d .
C55 C 0.0856(3) 0.9170(2) 0.7179(2) 0.0380(9) Uani 1 1 d .
C56 C -0.0124(3) 0.8885(3) 0.6774(2) 0.0436(10) Uani 1 1 d .
H56 H -0.045711 0.828132 0.643258 0.052 Uiso 1 1 calc R
C57 C -0.0598(3) 0.9512(3) 0.6883(3) 0.0469(11) Uani 1 1 d .
H57 H -0.126629 0.934201 0.660773 0.056 Uiso 1 1 calc R
C58 C -0.0106(3) 1.0390(3) 0.7394(3) 0.0468(10) Uani 1 1 d .
H58 H -0.044524 1.081219 0.745428 0.056 Uiso 1 1 calc R
C59 C 0.0862(3) 1.0665(3) 0.7817(2) 0.0420(10) Uani 1 1 d .
H59 H 0.118256 1.125920 0.817532 0.050 Uiso 1 1 calc R
C60 C 0.3047(3) 1.0821(2) 0.8638(2) 0.0371(9) Uani 1 1 d .
C61 C 0.4030(3) 1.0873(3) 0.8933(2) 0.0418(10) Uani 1 1 d .
C62 C 0.2800(3) 1.1523(3) 0.9088(2) 0.0433(10) Uani 1 1 d .
C63 C 0.3404(3) 0.9291(2) 0.7488(2) 0.0347(9) Uani 1 1 d .
H63 H 0.394913 0.984429 0.776104 0.042 Uiso 1 1 calc R
C64 C 0.3676(3) 0.8582(2) 0.7086(2) 0.0329(8) Uani 1 1 d .
C65 C 0.4632(3) 0.8763(2) 0.7037(2) 0.0342(9) Uani 1 1 d .
H65 H 0.514068 0.935917 0.724257 0.041 Uiso 1 1 calc R
C66 C 0.4768(3) 0.7975(2) 0.6653(2) 0.0319(8) Uani 1 1 d .
C67 C 0.3907(3) 0.7179(2) 0.6415(2) 0.0327(8) Uani 1 1 d .
C68 C 0.4064(3) 0.6391(2) 0.6020(2) 0.0293(8) Uani 1 1 d .
C69 C 0.5015(3) 0.6614(2) 0.5973(2) 0.0282(8) Uani 1 1 d .
C70 C 0.5135(3) 0.5825(2) 0.5498(2) 0.0284(8) Uani 1 1 d .
C71 C 0.4214(3) 0.5092(2) 0.5265(2) 0.0286(8) Uani 1 1 d .
C72 C 0.3462(3) 0.5361(2) 0.5628(2) 0.0286(8) Uani 1 1 d .
C73 C 0.4066(3) 0.4250(2) 0.4758(2) 0.0288(8) Uani 1 1 d .
H73 H 0.344821 0.375040 0.459570 0.035 Uiso 1 1 calc R
C74 C 0.3229(3) 0.4858(2) 0.6270(2) 0.0293(8) Uani 1 1 d .
C75 C 0.3805(3) 0.4391(2) 0.6600(2) 0.0348(9) Uani 1 1 d .
H75 H 0.434674 0.435753 0.641113 0.042 Uiso 1 1 calc R
C76 C 0.3603(3) 0.3973(2) 0.7201(2) 0.0362(9) Uani 1 1 d .
H76 H 0.401628 0.367020 0.741928 0.043 Uiso 1 1 calc R
C77 C 0.2810(3) 0.3988(2) 0.7489(2) 0.0372(9) Uani 1 1 d .
C78 C 0.2245(3) 0.4467(2) 0.7164(2) 0.0374(9) Uani 1 1 d .
H78 H 0.170468 0.450124 0.735415 0.045 Uiso 1 1 calc R
C79 C 0.2449(3) 0.4894(2) 0.6569(2) 0.0339(8) Uani 1 1 d .
H79 H 0.204895 0.521524 0.636273 0.041 Uiso 1 1 calc R
C80 C 0.2547(3) 0.3480(3) 0.8109(3) 0.0469(10) Uani 1 1 d .
H80A H 0.306678 0.323286 0.828925 0.056 Uiso 1 1 calc R
H80B H 0.192877 0.293619 0.786803 0.056 Uiso 1 1 calc R
C81 C 0.2418(4) 0.4059(3) 0.8813(3) 0.0503(11) Uani 1 1 d .
H81A H 0.189584 0.430627 0.863873 0.060 Uiso 1 1 calc R
H81B H 0.219798 0.364770 0.915664 0.060 Uiso 1 1 calc R
C82 C 0.3343(3) 0.4870(3) 0.9275(3) 0.0500(11) Uani 1 1 d .
H82A H 0.350183 0.532928 0.895495 0.060 Uiso 1 1 calc R
H82B H 0.388979 0.463384 0.937228 0.060 Uiso 1 1 calc R
C83 C 0.3290(4) 0.5376(3) 1.0051(3) 0.0510(11) Uani 1 1 d .
H83A H 0.273499 0.560207 0.995740 0.061 Uiso 1 1 calc R
H83B H 0.315269 0.492459 1.037931 0.061 Uiso 1 1 calc R
C84 C 0.4214(4) 0.6194(3) 1.0483(3) 0.0573(12) Uani 1 1 d .
H84A H 0.433968 0.665090 1.015778 0.069 Uiso 1 1 calc R
H84B H 0.477035 0.596879 1.056006 0.069 Uiso 1 1 calc R
C85 C 0.4193(4) 0.6697(3) 1.1271(3) 0.0656(14) Uani 1 1 d .
H85A H 0.363928 0.691639 1.120473 0.098 Uiso 1 1 calc GR
H85B H 0.480741 0.723457 1.150211 0.098 Uiso 1 1 calc GR
H85C H 0.411847 0.626514 1.161291 0.098 Uiso 1 1 calc GR
C86 C 0.2525(3) 0.5195(2) 0.5002(2) 0.0297(8) Uani 1 1 d .
C87 C 0.2342(3) 0.5910(2) 0.4693(2) 0.0338(8) Uani 1 1 d .
H87 H 0.281636 0.652811 0.486653 0.041 Uiso 1 1 calc R
C88 C 0.1477(3) 0.5730(2) 0.4135(2) 0.0364(9) Uani 1 1 d .
H88 H 0.136287 0.622924 0.393939 0.044 Uiso 1 1 calc R
C89 C 0.0773(3) 0.4832(2) 0.3857(2) 0.0352(9) Uani 1 1 d .
C90 C 0.0968(3) 0.4112(2) 0.4155(2) 0.0376(9) Uani 1 1 d .
H90 H 0.050478 0.349001 0.396652 0.045 Uiso 1 1 calc R
C91 C 0.1822(3) 0.4291(2) 0.4717(2) 0.0334(8) Uani 1 1 d .
H91 H 0.193475 0.379169 0.491371 0.040 Uiso 1 1 calc R
C92 C -0.0181(3) 0.4614(3) 0.3265(2) 0.0455(10) Uani 1 1 d .
H92A H -0.026768 0.520959 0.321050 0.055 Uiso 1 1 calc R
H92B H -0.072399 0.425680 0.345939 0.055 Uiso 1 1 calc R
C93 C -0.0258(3) 0.4060(3) 0.2475(2) 0.0495(11) Uani 1 1 d .
H93A H -0.002894 0.353576 0.254112 0.059 Uiso 1 1 calc R
H93B H 0.018731 0.446888 0.223130 0.059 Uiso 1 1 calc R
C94 C -0.1287(3) 0.3663(3) 0.1929(3) 0.0538(12) Uani 1 1 d .
H94A H -0.173281 0.326150 0.217709 0.065 Uiso 1 1 calc R
H94B H -0.151179 0.418833 0.185934 0.065 Uiso 1 1 calc R
C95 C -0.1380(4) 0.3102(4) 0.1147(3) 0.0693(15) Uani 1 1 d .
H95A H -0.107345 0.263010 0.121924 0.083 Uiso 1 1 calc R
H95B H -0.100063 0.352567 0.087340 0.083 Uiso 1 1 calc R
C96 C -0.2419(4) 0.2598(3) 0.0627(3) 0.0619(13) Uani 1 1 d .
H96A H -0.275933 0.305213 0.060572 0.074 Uiso 1 1 calc R
H96B H -0.238571 0.236832 0.009395 0.074 Uiso 1 1 calc R
C97 C -0.3019(4) 0.1782(3) 0.0888(3) 0.0606(13) Uani 1 1 d .
H97A H -0.365333 0.145590 0.050108 0.091 Uiso 1 1 calc GR
H97B H -0.312600 0.201201 0.138758 0.091 Uiso 1 1 calc GR
H97C H -0.266686 0.134893 0.094611 0.091 Uiso 1 1 calc GR

loop_
_atom_site_aniso_label
_atom_site_aniso_U_11
_atom_site_aniso_U_22
_atom_site_aniso_U_33
_atom_site_aniso_U_23
_atom_site_aniso_U_13
_atom_site_aniso_U_12
S1 0.0365(5) 0.0193(4) 0.0302(5) 0.0007(3) -0.0057(4) 0.0097(3)
S2 0.0352(5) 0.0192(4) 0.0288(5) 0.0020(3) -0.0048(4) 0.0101(3)
O1 0.0601(18) 0.0278(12) 0.0395(16) -0.0005(11) -0.0123(14) 0.0186(12)
N1 0.050(2) 0.0330(16) 0.048(2) 0.0078(15) -0.0061(18) 0.0160(15)
N2 0.086(3) 0.0289(17) 0.049(2) 0.0026(16) -0.011(2) 0.0129(18)
C1 0.041(2) 0.0256(17) 0.032(2) -0.0022(15) -0.0045(17) 0.0136(16)
C2 0.037(2) 0.0212(15) 0.032(2) -0.0012(14) -0.0050(17) 0.0085(15)
C3 0.035(2) 0.0227(16) 0.041(2) -0.0004(15) -0.0056(17) 0.0096(15)
C4 0.038(2) 0.0239(16) 0.034(2) -0.0036(15) -0.0020(17) 0.0080(15)
C5 0.041(2) 0.0321(18) 0.029(2) -0.0029(15) -0.0085(17) 0.0135(16)
C6 0.057(3) 0.037(2) 0.037(2) -0.0003(17) -0.008(2) 0.0197(19)
C7 0.061(3) 0.049(2) 0.031(2) -0.0051(18) -0.012(2) 0.021(2)
C8 0.053(3) 0.035(2) 0.042(3) -0.0099(18) -0.004(2) 0.0109(19)
C9 0.042(2) 0.0306(18) 0.039(2) -0.0005(16) -0.0060(19) 0.0103(17)
C10 0.042(2) 0.0239(17) 0.041(2) -0.0004(16) -0.0065(19) 0.0099(16)
C11 0.045(2) 0.0245(17) 0.044(3) 0.0061(16) -0.004(2) 0.0110(16)
C12 0.056(3) 0.0264(19) 0.044(3) 0.0029(17) -0.005(2) 0.0117(18)
C13 0.043(2) 0.0224(16) 0.032(2) 0.0027(15) -0.0019(17) 0.0117(15)
C14 0.035(2) 0.0206(15) 0.028(2) -0.0004(14) -0.0066(16) 0.0075(14)
C15 0.037(2) 0.0219(15) 0.028(2) 0.0039(14) -0.0001(16) 0.0103(15)
C16 0.033(2) 0.0183(14) 0.032(2) 0.0049(14) 0.0003(16) 0.0104(14)
C17 0.033(2) 0.0173(14) 0.030(2) 0.0051(13) 0.0021(16) 0.0080(14)
C18 0.034(2) 0.0238(15) 0.0252(19) 0.0043(13) 0.0025(16) 0.0108(14)
C19 0.032(2) 0.0223(15) 0.0244(18) 0.0019(13) -0.0019(15) 0.0097(14)
C20 0.0331(19) 0.0177(14) 0.0246(18) 0.0046(13) -0.0019(15) 0.0071(14)
C21 0.0288(19) 0.0194(14) 0.0247(18) 0.0047(13) -0.0003(15) 0.0072(13)
C22 0.032(2) 0.0183(14) 0.0260(19) 0.0011(13) -0.0033(15) 0.0088(14)
C23 0.0304(19) 0.0216(15) 0.0260(19) 0.0017(13) -0.0032(15) 0.0092(13)
C24 0.0293(19) 0.0198(14) 0.0266(19) 0.0017(13) -0.0042(15) 0.0060(14)
C25 0.035(2) 0.0207(15) 0.029(2) 0.0026(14) -0.0017(16) 0.0088(14)
C26 0.046(2) 0.0268(16) 0.028(2) 0.0037(15) 0.0041(17) 0.0104(16)
C27 0.045(2) 0.0262(16) 0.030(2) 0.0068(15) -0.0003(17) 0.0114(16)
C28 0.046(2) 0.0251(16) 0.032(2) 0.0053(15) 0.0004(18) 0.0150(16)
C29 0.036(2) 0.0197(15) 0.0273(19) 0.0012(13) -0.0026(16) 0.0087(14)
C30 0.068(3) 0.0343(19) 0.028(2) 0.0057(16) -0.001(2) 0.021(2)
C31 0.074(3) 0.044(2) 0.038(2) 0.0154(19) 0.017(2) 0.032(2)
C32 0.055(3) 0.041(2) 0.038(2) 0.0142(18) 0.007(2) 0.0209(19)
C33 0.054(3) 0.044(2) 0.051(3) 0.023(2) 0.014(2) 0.021(2)
C34 0.054(3) 0.042(2) 0.042(3) 0.0152(19) 0.007(2) 0.010(2)
C35 0.065(3) 0.038(2) 0.055(3) 0.011(2) 0.010(2) 0.021(2)
C36 0.0289(19) 0.0154(13) 0.0285(19) 0.0012(13) -0.0037(15) 0.0054(13)
C37 0.037(2) 0.0297(17) 0.0245(19) 0.0049(14) -0.0026(16) 0.0086(15)
C38 0.040(2) 0.0300(17) 0.031(2) 0.0041(15) 0.0039(18) 0.0054(16)
C39 0.039(2) 0.0233(16) 0.041(2) 0.0079(15) 0.0062(18) 0.0087(15)
C40 0.030(2) 0.0279(16) 0.032(2) 0.0059(15) -0.0034(16) 0.0055(15)
C41 0.034(2) 0.0261(16) 0.0246(19) 0.0013(14) -0.0006(16) 0.0079(15)
C42 0.039(2) 0.0297(17) 0.047(2) 0.0056(17) 0.0103(19) 0.0080(16)
C43 0.041(2) 0.0296(17) 0.054(3) 0.0069(17) 0.010(2) 0.0109(17)
C44 0.042(2) 0.0365(19) 0.046(3) 0.0081(18) 0.010(2) 0.0135(18)
C45 0.050(3) 0.045(2) 0.053(3) 0.008(2) 0.011(2) 0.020(2)
C46 0.058(3) 0.037(2) 0.052(3) 0.0063(19) 0.012(2) 0.020(2)
C47 0.074(3) 0.043(2) 0.047(3) 0.014(2) 0.013(2) 0.013(2)
S51 0.0360(5) 0.0225(4) 0.0348(5) 0.0025(3) 0.0042(4) 0.0101(4)
S52 0.0337(5) 0.0218(4) 0.0313(5) 0.0026(3) 0.0012(4) 0.0087(3)
O51 0.0417(16) 0.0297(12) 0.0451(17) 0.0011(12) 0.0048(13) 0.0113(11)
N51 0.048(2) 0.070(2) 0.040(2) -0.0059(18) 0.0056(19) 0.0198(19)
N52 0.078(3) 0.053(2) 0.041(2) -0.0021(17) -0.002(2) 0.040(2)
C51 0.044(2) 0.0295(17) 0.033(2) 0.0049(15) 0.0070(18) 0.0146(16)
C52 0.038(2) 0.0272(16) 0.030(2) 0.0062(15) 0.0035(17) 0.0125(15)
C53 0.044(2) 0.0269(16) 0.029(2) 0.0078(15) 0.0019(17) 0.0148(16)
C54 0.043(2) 0.0282(17) 0.034(2) 0.0075(15) 0.0030(18) 0.0136(16)
C55 0.043(2) 0.0347(18) 0.036(2) 0.0086(16) 0.0042(18) 0.0179(17)
C56 0.040(2) 0.040(2) 0.045(3) 0.0034(18) 0.002(2) 0.0156(18)
C57 0.045(3) 0.051(2) 0.043(3) 0.0057(19) -0.001(2) 0.025(2)
C58 0.051(3) 0.043(2) 0.051(3) 0.0123(19) 0.008(2) 0.027(2)
C59 0.052(3) 0.0354(19) 0.040(2) 0.0072(17) 0.009(2) 0.0213(18)
C60 0.046(2) 0.0305(17) 0.033(2) 0.0052(15) 0.0049(18) 0.0166(17)
C61 0.050(3) 0.041(2) 0.032(2) 0.0023(17) 0.009(2) 0.0182(19)
C62 0.055(3) 0.038(2) 0.033(2) 0.0060(17) 0.001(2) 0.0197(19)
C63 0.044(2) 0.0240(16) 0.031(2) 0.0046(15) 0.0040(17) 0.0111(16)
C64 0.039(2) 0.0239(16) 0.034(2) 0.0057(15) 0.0032(17) 0.0132(15)
C65 0.042(2) 0.0247(16) 0.032(2) 0.0056(15) 0.0046(17) 0.0104(16)
C66 0.037(2) 0.0249(16) 0.0252(19) 0.0015(14) -0.0004(16) 0.0067(15)
C67 0.037(2) 0.0239(16) 0.031(2) 0.0053(14) 0.0002(17) 0.0088(15)
C68 0.034(2) 0.0210(15) 0.0272(19) 0.0029(14) 0.0012(16) 0.0079(14)
C69 0.035(2) 0.0249(15) 0.0231(18) 0.0077(14) 0.0012(15) 0.0117(15)
C70 0.034(2) 0.0191(14) 0.0275(19) 0.0056(13) -0.0029(15) 0.0097(14)
C71 0.033(2) 0.0235(15) 0.0277(19) 0.0075(14) 0.0015(16) 0.0113(14)
C72 0.0306(19) 0.0187(14) 0.032(2) 0.0038(14) 0.0008(16) 0.0091(14)
C73 0.032(2) 0.0220(15) 0.0275(19) 0.0045(14) 0.0012(16) 0.0080(14)
C74 0.033(2) 0.0215(15) 0.0271(19) 0.0035(14) 0.0000(16) 0.0075(14)
C75 0.036(2) 0.0279(17) 0.036(2) 0.0034(15) 0.0003(17) 0.0139(15)
C76 0.046(2) 0.0281(17) 0.034(2) 0.0117(15) 0.0026(18) 0.0151(16)
C77 0.044(2) 0.0284(17) 0.033(2) 0.0099(15) 0.0033(18) 0.0079(16)
C78 0.039(2) 0.0371(19) 0.037(2) 0.0103(16) 0.0087(18) 0.0145(17)
C79 0.034(2) 0.0322(17) 0.033(2) 0.0084(15) 0.0033(17) 0.0126(16)
C80 0.059(3) 0.041(2) 0.043(3) 0.0171(19) 0.013(2) 0.018(2)
C81 0.065(3) 0.052(2) 0.044(3) 0.022(2) 0.017(2) 0.028(2)
C82 0.058(3) 0.051(2) 0.045(3) 0.013(2) 0.017(2) 0.022(2)
C83 0.073(3) 0.047(2) 0.044(3) 0.016(2) 0.019(2) 0.030(2)
C84 0.074(3) 0.052(3) 0.048(3) 0.013(2) 0.016(3) 0.025(2)
C85 0.100(4) 0.051(3) 0.049(3) 0.011(2) 0.021(3) 0.031(3)
C86 0.030(2) 0.0259(16) 0.032(2) 0.0066(14) 0.0050(16) 0.0115(15)
C87 0.033(2) 0.0274(16) 0.037(2) 0.0067(15) 0.0014(17) 0.0114(15)
C88 0.041(2) 0.0280(17) 0.036(2) 0.0061(15) -0.0003(18) 0.0141(16)
C89 0.034(2) 0.0326(18) 0.033(2) 0.0023(15) -0.0014(17) 0.0133(16)
C90 0.038(2) 0.0296(17) 0.035(2) 0.0039(16) -0.0043(18) 0.0084(16)
C91 0.035(2) 0.0235(16) 0.038(2) 0.0048(15) 0.0023(17) 0.0111(15)
C92 0.044(2) 0.041(2) 0.041(2) 0.0012(18) -0.007(2) 0.0180(18)
C93 0.047(3) 0.055(2) 0.036(2) 0.0024(19) -0.003(2) 0.018(2)
C94 0.055(3) 0.057(3) 0.040(3) 0.000(2) -0.005(2) 0.024(2)
C95 0.059(3) 0.074(3) 0.050(3) -0.004(3) 0.004(3) 0.007(3)
C96 0.074(3) 0.048(2) 0.046(3) 0.009(2) -0.008(2) 0.014(2)
C97 0.071(3) 0.055(3) 0.040(3) 0.005(2) 0.001(2) 0.013(2)

loop_
_atom_type_symbol
_atom_type_description
_atom_type_scat_dispersion_real
_atom_type_scat_dispersion_imag
_atom_type_scat_source
C C 0.0181 0.0091 'International Tables Vol C Tables 4.2.6.8 and 6.1.1.4'
H H 0.0000 0.0000 'International Tables Vol C Tables 4.2.6.8 and 6.1.1.4'
N N 0.0311 0.0180 'International Tables Vol C Tables 4.2.6.8 and 6.1.1.4'
O O 0.0492 0.0322 'International Tables Vol C Tables 4.2.6.8 and 6.1.1.4'
S S 0.3331 0.5567 'International Tables Vol C Tables 4.2.6.8 and 6.1.1.4'

loop_
_geom_angle_atom_site_label_1
_geom_angle_atom_site_label_2
_geom_angle_atom_site_label_3
_geom_angle
_geom_angle_site_symmetry_1
C17 S1 C14 90.87(15) .
C19 S2 C16 89.47(15) .
O1 C1 C2 127.2(3) .
O1 C1 C5 126.6(3) .
C2 C1 C5 106.2(3) .
C3 C2 C1 107.6(3) .
C13 C2 C1 126.8(3) .
C13 C2 C3 125.2(3) .
C2 C3 C4 107.5(3) .
C10 C3 C2 126.3(3) .
C10 C3 C4 125.7(3) .
C5 C4 C3 108.4(3) .
C9 C4 C3 131.8(3) .
C9 C4 C5 119.8(3) .
C4 C5 C1 109.7(3) .
C6 C5 C1 128.2(3) .
C6 C5 C4 122.0(3) .
C5 C6 H6 121.1 .
C5 C6 C7 117.8(4) .
C7 C6 H6 121.1 .
C6 C7 H7 120.0 .
C8 C7 C6 120.0(4) .
C8 C7 H7 120.0 .
C7 C8 H8 118.9 .
C9 C8 C7 122.2(4) .
C9 C8 H8 118.9 .
C4 C9 H9 120.9 .
C8 C9 C4 118.1(3) .
C8 C9 H9 120.9 .
C3 C10 C11 123.4(3) .
C3 C10 C12 123.9(4) .
C12 C10 C11 112.7(3) .
N1 C11 C10 177.2(4) .
N2 C12 C10 175.8(5) .
C2 C13 H13 113.5 .
C2 C13 C14 133.0(3) .
C14 C13 H13 113.5 .
C13 C14 S1 129.4(3) .
C15 C14 S1 111.9(2) .
C15 C14 C13 118.6(3) .
C14 C15 H15 124.0 .
C14 C15 C16 112.1(3) .
C16 C15 H15 124.0 .
C15 C16 S2 133.9(3) .
C15 C16 C17 112.8(3) .
C17 C16 S2 113.2(2) .
C16 C17 S1 112.2(2) .
C16 C17 C18 111.2(3) .
C18 C17 S1 136.5(3) .
C17 C18 C22 137.6(3) .
C19 C18 C17 111.1(3) .
C19 C18 C22 111.0(3) .
C18 C19 S2 115.0(2) .
C18 C19 C20 110.7(3) .
C20 C19 S2 134.3(3) .
C21 C20 C19 106.7(3) .
C23 C20 C19 131.0(3) .
C23 C20 C21 122.3(3) .
C20 C21 C22 111.5(3) .
C23 C21 C20 120.2(3) 2_676
C23 C21 C22 128.4(3) 2_676
C18 C22 C21 100.0(3) .
C18 C22 C24 114.4(3) .
C18 C22 C36 107.6(3) .
C21 C22 C36 112.1(3) .
C24 C22 C21 111.2(3) .
C24 C22 C36 111.0(3) .
C20 C23 H23 121.2 .
C21 C23 C20 117.5(3) 2_676
C21 C23 H23 121.2 2_676
C25 C24 C22 122.0(3) .
C25 C24 C29 118.1(3) .
C29 C24 C22 119.9(3) .
C24 C25 H25 119.8 .
C24 C25 C26 120.4(3) .
C26 C25 H25 119.8 .
C25 C26 H26 119.1 .
C25 C26 C27 121.9(4) .
C27 C26 H26 119.1 .
C26 C27 C28 117.1(3) .
C26 C27 C30 120.5(3) .
C28 C27 C30 122.4(3) .
C27 C28 H28 119.3 .
C29 C28 C27 121.5(3) .
C29 C28 H28 119.3 .
C24 C29 H29 119.5 .
C28 C29 C24 121.1(3) .
C28 C29 H29 119.5 .
C27 C30 H30A 109.2 .
C27 C30 H30B 109.2 .
C27 C30 C31 111.9(3) .
H30A C30 H30B 107.9 .
C31 C30 H30A 109.2 .
C31 C30 H30B 109.2 .
C30 C31 H31A 108.8 .
C30 C31 H31B 108.8 .
H31A C31 H31B 107.7 .
C32 C31 C30 113.8(4) .
C32 C31 H31A 108.8 .
C32 C31 H31B 108.8 .
C31 C32 H32A 108.8 .
C31 C32 H32B 108.8 .
C31 C32 C33 113.7(4) .
H32A C32 H32B 107.7 .
C33 C32 H32A 108.8 .
C33 C32 H32B 108.8 .
C32 C33 H33A 108.6 .
C32 C33 H33B 108.6 .
H33A C33 H33B 107.5 .
C34 C33 C32 114.9(4) .
C34 C33 H33A 108.6 .
C34 C33 H33B 108.6 .
C33 C34 H34A 108.9 .
C33 C34 H34B 108.9 .
H34A C34 H34B 107.7 .
C35 C34 C33 113.5(4) .
C35 C34 H34A 108.9 .
C35 C34 H34B 108.9 .
C34 C35 H35A 109.5 .
C34 C35 H35B 109.5 .
C34 C35 H35C 109.5 .
H35A C35 H35B 109.5 .
H35A C35 H35C 109.5 .
H35B C35 H35C 109.5 .
C37 C36 C22 121.8(3) .
C37 C36 C41 117.4(3) .
C41 C36 C22 120.6(3) .
C36 C37 H37 119.4 .
C38 C37 C36 121.3(3) .
C38 C37 H37 119.4 .
C37 C38 H38 119.5 .
C37 C38 C39 121.1(4) .
C39 C38 H38 119.5 .
C38 C39 C40 117.6(4) .
C38 C39 C42 121.0(4) .
C40 C39 C42 121.3(3) .
C39 C40 H40 119.4 .
C41 C40 C39 121.1(3) .
C41 C40 H40 119.4 .
C36 C41 H41 119.3 .
C40 C41 C36 121.4(3) .
C40 C41 H41 119.3 .
C39 C42 H42A 109.0 .
C39 C42 H42B 109.0 .
C39 C42 C43 112.9(3) .
H42A C42 H42B 107.8 .
C43 C42 H42A 109.0 .
C43 C42 H42B 109.0 .
C42 C43 H43A 108.9 .
C42 C43 H43B 108.9 .
H43A C43 H43B 107.7 .
C44 C43 C42 113.2(3) .
C44 C43 H43A 108.9 .
C44 C43 H43B 108.9 .
C43 C44 H44A 108.6 .
C43 C44 H44B 108.6 .
C43 C44 C45 114.7(3) .
H44A C44 H44B 107.6 .
C45 C44 H44A 108.6 .
C45 C44 H44B 108.6 .
C44 C45 H45A 108.2 .
C44 C45 H45B 108.2 .
H45A C45 H45B 107.4 .
C46 C45 C44 116.2(4) .
C46 C45 H45A 108.2 .
C46 C45 H45B 108.2 .
C45 C46 H46A 108.9 .
C45 C46 H46B 108.9 .
C45 C46 C47 113.6(4) .
H46A C46 H46B 107.7 .
C47 C46 H46A 108.9 .
C47 C46 H46B 108.9 .
C46 C47 H47A 109.5 .
C46 C47 H47B 109.5 .
C46 C47 H47C 109.5 .
H47A C47 H47B 109.5 .
H47A C47 H47C 109.5 .
H47B C47 H47C 109.5 .
C67 S51 C64 90.75(17) .
C69 S52 C66 89.42(16) .
O51 C51 C52 127.1(3) .
O51 C51 C55 126.0(4) .
C55 C51 C52 106.8(3) .
C53 C52 C51 106.3(3) .
C63 C52 C51 126.6(3) .
C63 C52 C53 126.5(3) .
C52 C53 C54 107.5(3) .
C60 C53 C52 127.4(3) .
C60 C53 C54 125.0(3) .
C55 C54 C53 108.1(3) .
C59 C54 C53 131.8(3) .
C59 C54 C55 120.0(4) .
C54 C55 C51 109.8(3) .
C56 C55 C51 128.3(3) .
C56 C55 C54 121.9(3) .
C55 C56 H56 121.2 .
C57 C56 C55 117.7(4) .
C57 C56 H56 121.2 .
C56 C57 H57 119.7 .
C56 C57 C58 120.6(4) .
C58 C57 H57 119.7 .
C57 C58 H58 119.0 .
C59 C58 C57 121.9(4) .
C59 C58 H58 119.0 .
C54 C59 H59 121.0 .
C58 C59 C54 117.9(4) .
C58 C59 H59 121.0 .
C53 C60 C61 123.4(3) .
C53 C60 C62 123.2(4) .
C61 C60 C62 113.4(3) .
N51 C61 C60 178.0(4) .
N52 C62 C60 177.5(4) .
C52 C63 H63 113.2 .
C52 C63 C64 133.6(3) .
C64 C63 H63 113.2 .
C63 C64 S51 127.6(3) .
C65 C64 S51 111.2(2) .
C65 C64 C63 121.1(3) .
C64 C65 H65 123.6 .
C64 C65 C66 112.9(3) .
C66 C65 H65 123.6 .
C65 C66 S52 134.4(3) .
C65 C66 C67 112.4(3) .
C67 C66 S52 113.2(3) .
C66 C67 S51 112.7(3) .
C66 C67 C68 111.2(3) .
C68 C67 S51 136.1(3) .
C67 C68 C72 137.5(3) .
C69 C68 C67 111.7(3) .
C69 C68 C72 110.8(3) .
C68 C69 S52 114.5(2) .
C68 C69 C70 110.8(3) .
C70 C69 S52 134.5(3) .
C71 C70 C69 106.4(3) .
C73 C70 C69 131.1(3) 2_666
C73 C70 C71 122.4(3) 2_666
C70 C71 C72 111.7(3) .
C73 C71 C70 120.6(3) .
C73 C71 C72 127.7(3) .
C68 C72 C71 99.8(3) .
C68 C72 C74 107.4(3) .
C68 C72 C86 114.5(3) .
C71 C72 C74 112.6(3) .
C86 C72 C71 110.8(3) .
C86 C72 C74 111.2(3) .
C70 C73 C71 117.0(3) 2_666
C70 C73 H73 121.5 2_666
C71 C73 H73 121.5 .
C75 C74 C72 122.4(3) .
C79 C74 C72 120.3(3) .
C79 C74 C75 117.3(3) .
C74 C75 H75 119.3 .
C76 C75 C74 121.3(4) .
C76 C75 H75 119.3 .
C75 C76 H76 119.2 .
C77 C76 C75 121.6(3) .
C77 C76 H76 119.2 .
C76 C77 C78 116.9(4) .
C76 C77 C80 121.8(3) .
C78 C77 C80 121.3(4) .
C77 C78 H78 119.1 .
C79 C78 C77 121.8(4) .
C79 C78 H78 119.1 .
C74 C79 H79 119.4 .
C78 C79 C74 121.1(3) .
C78 C79 H79 119.4 .
C77 C80 H80A 108.3 .
C77 C80 H80B 108.3 .
C77 C80 C81 115.9(3) .
H80A C80 H80B 107.4 .
C81 C80 H80A 108.3 .
C81 C80 H80B 108.3 .
C80 C81 H81A 108.9 .
C80 C81 H81B 108.9 .
H81A C81 H81B 107.7 .
C82 C81 C80 113.5(4) .
C82 C81 H81A 108.9 .
C82 C81 H81B 108.9 .
C81 C82 H82A 108.5 .
C81 C82 H82B 108.5 .
C81 C82 C83 115.0(4) .
H82A C82 H82B 107.5 .
C83 C82 H82A 108.5 .
C83 C82 H82B 108.5 .
C82 C83 H83A 108.9 .
C82 C83 H83B 108.9 .
H83A C83 H83B 107.7 .
C84 C83 C82 113.5(4) .
C84 C83 H83A 108.9 .
C84 C83 H83B 108.9 .
C83 C84 H84A 108.6 .
C83 C84 H84B 108.6 .
C83 C84 C85 114.7(4) .
H84A C84 H84B 107.6 .
C85 C84 H84A 108.6 .
C85 C84 H84B 108.6 .
C84 C85 H85A 109.5 .
C84 C85 H85B 109.5 .
C84 C85 H85C 109.5 .
H85A C85 H85B 109.5 .
H85A C85 H85C 109.5 .
H85B C85 H85C 109.5 .
C87 C86 C72 122.8(3) .
C87 C86 C91 117.9(3) .
C91 C86 C72 119.3(3) .
C86 C87 H87 119.6 .
C88 C87 C86 120.8(3) .
C88 C87 H87 119.6 .
C87 C88 H88 119.3 .
C87 C88 C89 121.3(3) .
C89 C88 H88 119.3 .
C88 C89 C90 117.8(3) .
C88 C89 C92 122.8(3) .
C90 C89 C92 119.4(3) .
C89 C90 H90 119.5 .
C91 C90 C89 121.0(3) .
C91 C90 H90 119.5 .
C86 C91 H91 119.4 .
C90 C91 C86 121.1(3) .
C90 C91 H91 119.4 .
C89 C92 H92A 108.7 .
C89 C92 H92B 108.7 .
C89 C92 C93 114.3(3) .
H92A C92 H92B 107.6 .
C93 C92 H92A 108.7 .
C93 C92 H92B 108.7 .
C92 C93 H93A 108.7 .
C92 C93 H93B 108.7 .
C92 C93 C94 114.3(4) .
H93A C93 H93B 107.6 .
C94 C93 H93A 108.7 .
C94 C93 H93B 108.7 .
C93 C94 H94A 108.5 .
C93 C94 H94B 108.5 .
H94A C94 H94B 107.5 .
C95 C94 C93 115.0(4) .
C95 C94 H94A 108.5 .
C95 C94 H94B 108.5 .
C94 C95 H95A 108.3 .
C94 C95 H95B 108.3 .
C94 C95 C96 116.0(5) .
H95A C95 H95B 107.4 .
C96 C95 H95A 108.3 .
C96 C95 H95B 108.3 .
C95 C96 H96A 108.7 .
C95 C96 H96B 108.7 .
H96A C96 H96B 107.6 .
C97 C96 C95 114.0(4) .
C97 C96 H96A 108.7 .
C97 C96 H96B 108.7 .
C96 C97 H97A 109.5 .
C96 C97 H97B 109.5 .
C96 C97 H97C 109.5 .
H97A C97 H97B 109.5 .
H97A C97 H97C 109.5 .
H97B C97 H97C 109.5 .

loop_
_geom_bond_atom_site_label_1
_geom_bond_atom_site_label_2
_geom_bond_distance
_geom_bond_site_symmetry_2
S1 C14 1.755(3) .
S1 C17 1.711(3) .
S2 C16 1.731(3) .
S2 C19 1.717(3) .
O1 C1 1.221(4) .
N1 C11 1.151(5) .
N2 C12 1.153(5) .
C1 C2 1.470(5) .
C1 C5 1.481(5) .
C2 C3 1.457(4) .
C2 C13 1.367(5) .
C3 C4 1.477(5) .
C3 C10 1.375(5) .
C4 C5 1.396(5) .
C4 C9 1.392(5) .
C5 C6 1.384(5) .
C6 H6 0.9500 .
C6 C7 1.395(5) .
C7 H7 0.9500 .
C7 C8 1.390(6) .
C8 H8 0.9500 .
C8 C9 1.378(6) .
C9 H9 0.9500 .
C10 C11 1.439(6) .
C10 C12 1.433(5) .
C13 H13 0.9500 .
C13 C14 1.419(4) .
C14 C15 1.389(5) .
C15 H15 0.9500 .
C15 C16 1.402(4) .
C16 C17 1.403(4) .
C17 C18 1.423(4) .
C18 C19 1.375(5) .
C18 C22 1.521(4) .
C19 C20 1.453(4) .
C20 C21 1.408(4) .
C20 C23 1.395(5) .
C21 C22 1.538(4) .
C21 C23 1.381(4) 2_676
C22 C24 1.530(5) .
C22 C36 1.542(5) .
C23 H23 0.9500 .
C24 C25 1.392(5) .
C24 C29 1.399(4) .
C25 H25 0.9500 .
C25 C26 1.393(5) .
C26 H26 0.9500 .
C26 C27 1.397(5) .
C27 C28 1.398(5) .
C27 C30 1.500(5) .
C28 H28 0.9500 .
C28 C29 1.383(5) .
C29 H29 0.9500 .
C30 H30A 0.9900 .
C30 H30B 0.9900 .
C30 C31 1.532(6) .
C31 H31A 0.9900 .
C31 H31B 0.9900 .
C31 C32 1.521(5) .
C32 H32A 0.9900 .
C32 H32B 0.9900 .
C32 C33 1.530(6) .
C33 H33A 0.9900 .
C33 H33B 0.9900 .
C33 C34 1.521(6) .
C34 H34A 0.9900 .
C34 H34B 0.9900 .
C34 C35 1.517(6) .
C35 H35A 0.9800 .
C35 H35B 0.9800 .
C35 H35C 0.9800 .
C36 C37 1.386(5) .
C36 C41 1.400(5) .
C37 H37 0.9500 .
C37 C38 1.385(5) .
C38 H38 0.9500 .
C38 C39 1.395(5) .
C39 C40 1.395(5) .
C39 C42 1.506(6) .
C40 H40 0.9500 .
C40 C41 1.375(5) .
C41 H41 0.9500 .
C42 H42A 0.9900 .
C42 H42B 0.9900 .
C42 C43 1.530(5) .
C43 H43A 0.9900 .
C43 H43B 0.9900 .
C43 C44 1.504(6) .
C44 H44A 0.9900 .
C44 H44B 0.9900 .
C44 C45 1.536(5) .
C45 H45A 0.9900 .
C45 H45B 0.9900 .
C45 C46 1.510(6) .
C46 H46A 0.9900 .
C46 H46B 0.9900 .
C46 C47 1.510(6) .
C47 H47A 0.9800 .
C47 H47B 0.9800 .
C47 H47C 0.9800 .
S51 C64 1.765(3) .
S51 C67 1.708(4) .
S52 C66 1.736(4) .
S52 C69 1.728(3) .
O51 C51 1.227(4) .
N51 C61 1.151(5) .
N52 C62 1.144(5) .
C51 C52 1.481(5) .
C51 C55 1.472(5) .
C52 C53 1.469(5) .
C52 C63 1.357(5) .
C53 C54 1.486(5) .
C53 C60 1.372(5) .
C54 C55 1.401(5) .
C54 C59 1.387(5) .
C55 C56 1.388(6) .
C56 H56 0.9500 .
C56 C57 1.381(5) .
C57 H57 0.9500 .
C57 C58 1.393(6) .
C58 H58 0.9500 .
C58 C59 1.383(6) .
C59 H59 0.9500 .
C60 C61 1.427(6) .
C60 C62 1.437(5) .
C63 H63 0.9500 .
C63 C64 1.431(5) .
C64 C65 1.386(5) .
C65 H65 0.9500 .
C65 C66 1.398(5) .
C66 C67 1.402(5) .
C67 C68 1.422(5) .
C68 C69 1.373(5) .
C68 C72 1.529(4) .
C69 C70 1.458(4) .
C70 C71 1.409(5) .
C70 C73 1.392(5) 2_666
C71 C72 1.537(5) .
C71 C73 1.394(4) .
C72 C74 1.538(5) .
C72 C86 1.532(5) .
C73 H73 0.9500 .
C74 C75 1.396(5) .
C74 C79 1.389(5) .
C75 H75 0.9500 .
C75 C76 1.389(5) .
C76 H76 0.9500 .
C76 C77 1.388(6) .
C77 C78 1.394(5) .
C77 C80 1.519(5) .
C78 H78 0.9500 .
C78 C79 1.389(5) .
C79 H79 0.9500 .
C80 H80A 0.9900 .
C80 H80B 0.9900 .
C80 C81 1.519(6) .
C81 H81A 0.9900 .
C81 H81B 0.9900 .
C81 C82 1.512(6) .
C82 H82A 0.9900 .
C82 H82B 0.9900 .
C82 C83 1.525(6) .
C83 H83A 0.9900 .
C83 H83B 0.9900 .
C83 C84 1.506(7) .
C84 H84A 0.9900 .
C84 H84B 0.9900 .
C84 C85 1.523(6) .
C85 H85A 0.9800 .
C85 H85B 0.9800 .
C85 H85C 0.9800 .
C86 C87 1.396(5) .
C86 C91 1.397(5) .
C87 H87 0.9500 .
C87 C88 1.386(5) .
C88 H88 0.9500 .
C88 C89 1.390(5) .
C89 C90 1.399(5) .
C89 C92 1.502(5) .
C90 H90 0.9500 .
C90 C91 1.379(5) .
C91 H91 0.9500 .
C92 H92A 0.9900 .
C92 H92B 0.9900 .
C92 C93 1.508(6) .
C93 H93A 0.9900 .
C93 H93B 0.9900 .
C93 C94 1.521(6) .
C94 H94A 0.9900 .
C94 H94B 0.9900 .
C94 C95 1.493(6) .
C95 H95A 0.9900 .
C95 H95B 0.9900 .
C95 C96 1.520(7) .
C96 H96A 0.9900 .
C96 H96B 0.9900 .
C96 C97 1.508(7) .
C97 H97A 0.9800 .
C97 H97B 0.9800 .
C97 H97C 0.9800 .

loop_
_geom_torsion_atom_site_label_1
_geom_torsion_atom_site_label_2
_geom_torsion_atom_site_label_3
_geom_torsion_atom_site_label_4
_geom_torsion
_geom_torsion_site_symmetry_1
_geom_torsion_site_symmetry_4
S1 C14 C15 C16 -1.6(4) . .
S1 C17 C18 C19 -178.3(3) . .
S1 C17 C18 C22 7.9(7) . .
S2 C16 C17 S1 178.85(19) . .
S2 C16 C17 C18 -0.3(4) . .
S2 C19 C20 C21 -176.0(3) . .
S2 C19 C20 C23 5.3(7) . .
O1 C1 C2 C3 172.8(4) . .
O1 C1 C2 C13 -14.4(7) . .
O1 C1 C5 C4 -175.9(4) . .
O1 C1 C5 C6 0.8(7) . .
C1 C2 C3 C4 7.6(4) . .
C1 C2 C3 C10 -165.0(4) . .
C1 C2 C13 C14 11.1(8) . .
C1 C5 C6 C7 -176.1(4) . .
C2 C1 C5 C4 3.9(5) . .
C2 C1 C5 C6 -179.3(4) . .
C2 C3 C4 C5 -5.2(5) . .
C2 C3 C4 C9 177.1(4) . .
C2 C3 C10 C11 -0.6(7) . .
C2 C3 C10 C12 176.1(4) . .
C2 C13 C14 S1 11.9(7) . .
C2 C13 C14 C15 -171.6(4) . .
C3 C2 C13 C14 -177.3(4) . .
C3 C4 C5 C1 0.7(5) . .
C3 C4 C5 C6 -176.3(4) . .
C3 C4 C9 C8 175.5(4) . .
C4 C3 C10 C11 -171.9(4) . .
C4 C3 C10 C12 4.9(7) . .
C4 C5 C6 C7 0.3(7) . .
C5 C1 C2 C3 -7.0(5) . .
C5 C1 C2 C13 165.7(4) . .
C5 C4 C9 C8 -1.9(6) . .
C5 C6 C7 C8 -2.0(7) . .
C6 C7 C8 C9 1.9(7) . .
C7 C8 C9 C4 0.2(7) . .
C9 C4 C5 C1 178.7(4) . .
C9 C4 C5 C6 1.7(6) . .
C10 C3 C4 C5 167.4(4) . .
C10 C3 C4 C9 -10.3(7) . .
C13 C2 C3 C4 -165.4(4) . .
C13 C2 C3 C10 22.1(7) . .
C13 C14 C15 C16 -178.6(4) . .
C14 S1 C17 C16 2.7(3) . .
C14 S1 C17 C18 -178.4(4) . .
C14 C15 C16 S2 179.8(3) . .
C14 C15 C16 C17 3.6(5) . .
C15 C16 C17 S1 -4.1(4) . .
C15 C16 C17 C18 176.7(3) . .
C16 S2 C19 C18 0.4(3) . .
C16 S2 C19 C20 177.3(4) . .
C16 C17 C18 C19 0.6(5) . .
C16 C17 C18 C22 -173.1(4) . .
C17 S1 C14 C13 176.0(4) . .
C17 S1 C14 C15 -0.6(3) . .
C17 C18 C19 S2 -0.6(4) . .
C17 C18 C19 C20 -178.3(3) . .
C17 C18 C22 C21 176.9(4) . .
C17 C18 C22 C24 -64.1(6) . .
C17 C18 C22 C36 59.7(5) . .
C18 C19 C20 C21 1.0(4) . .
C18 C19 C20 C23 -177.7(4) . .
C18 C22 C24 C25 -6.0(5) . .
C18 C22 C24 C29 172.2(3) . .
C18 C22 C36 C37 83.0(4) . .
C18 C22 C36 C41 -93.2(3) . .
C19 S2 C16 C15 -176.2(4) . .
C19 S2 C16 C17 0.0(3) . .
C19 C18 C22 C21 3.2(4) . .
C19 C18 C22 C24 122.1(3) . .
C19 C18 C22 C36 -114.1(3) . .
C19 C20 C21 C22 1.1(4) . .
C19 C20 C21 C23 -179.2(3) . 2_676
C19 C20 C23 C21 178.9(4) . 2_676
C20 C21 C22 C18 -2.5(4) . .
C20 C21 C22 C24 -123.8(3) . .
C20 C21 C22 C36 111.2(3) . .
C21 C20 C23 C21 0.3(6) . 2_676
C21 C22 C24 C25 106.4(3) . .
C21 C22 C24 C29 -75.4(4) . .
C21 C22 C36 C37 -26.1(4) . .
C21 C22 C36 C41 157.8(3) . .
C22 C18 C19 S2 174.9(3) . .
C22 C18 C19 C20 -2.8(4) . .
C22 C24 C25 C26 177.8(3) . .
C22 C24 C29 C28 -178.4(3) . .
C22 C36 C37 C38 -179.4(3) . .
C22 C36 C41 C40 179.6(3) . .
C23 C20 C21 C22 180.0(3) . .
C23 C20 C21 C23 -0.3(6) . 2_676
C23 C21 C22 C18 177.8(4) 2_676 .
C23 C21 C22 C24 56.5(5) 2_676 .
C23 C21 C22 C36 -68.5(4) 2_676 .
C24 C22 C36 C37 -151.2(3) . .
C24 C22 C36 C41 32.7(4) . .
C24 C25 C26 C27 0.2(6) . .
C25 C24 C29 C28 -0.1(5) . .
C25 C26 C27 C28 0.4(6) . .
C25 C26 C27 C30 179.3(3) . .
C26 C27 C28 C29 -1.0(6) . .
C26 C27 C30 C31 -86.5(4) . .
C27 C28 C29 C24 0.8(5) . .
C27 C30 C31 C32 -78.6(4) . .
C28 C27 C30 C31 92.3(5) . .
C29 C24 C25 C26 -0.4(5) . .
C30 C27 C28 C29 -179.8(4) . .
C30 C31 C32 C33 171.9(3) . .
C31 C32 C33 C34 175.6(4) . .
C32 C33 C34 C35 -71.6(5) . .
C36 C22 C24 C25 -128.0(3) . .
C36 C22 C24 C29 50.2(4) . .
C36 C37 C38 C39 0.0(5) . .
C37 C36 C41 C40 3.3(5) . .
C37 C38 C39 C40 3.0(5) . .
C37 C38 C39 C42 -174.3(3) . .
C38 C39 C40 C41 -2.8(5) . .
C38 C39 C42 C43 96.5(4) . .
C39 C40 C41 C36 -0.4(5) . .
C39 C42 C43 C44 178.0(4) . .
C40 C39 C42 C43 -80.6(4) . .
C41 C36 C37 C38 -3.1(5) . .
C42 C39 C40 C41 174.4(3) . .
C42 C43 C44 C45 177.6(4) . .
C43 C44 C45 C46 62.0(5) . .
C44 C45 C46 C47 58.7(5) . .
S51 C64 C65 C66 -0.3(4) . .
S51 C67 C68 C69 177.1(3) . .
S51 C67 C68 C72 -2.4(7) . .
S52 C66 C67 S51 -178.75(19) . .
S52 C66 C67 C68 -0.8(4) . .
S52 C69 C70 C71 -175.1(3) . .
S52 C69 C70 C73 0.5(6) . 2_666
O51 C51 C52 C53 -170.7(4) . .
O51 C51 C52 C63 17.7(6) . .
O51 C51 C55 C54 175.8(4) . .
O51 C51 C55 C56 -7.4(7) . .
C51 C52 C53 C54 -12.6(4) . .
C51 C52 C53 C60 163.7(4) . .
C51 C52 C63 C64 -10.6(7) . .
C51 C55 C56 C57 -174.3(4) . .
C52 C51 C55 C54 -6.7(4) . .
C52 C51 C55 C56 170.0(4) . .
C52 C53 C54 C55 8.7(4) . .
C52 C53 C54 C59 -167.8(4) . .
C52 C53 C60 C61 2.6(6) . .
C52 C53 C60 C62 -173.7(4) . .
C52 C63 C64 S51 -10.5(7) . .
C52 C63 C64 C65 172.4(4) . .
C53 C52 C63 C64 179.5(4) . .
C53 C54 C55 C51 -1.2(4) . .
C53 C54 C55 C56 -178.2(4) . .
C53 C54 C59 C58 175.4(4) . .
C54 C53 C60 C61 178.2(4) . .
C54 C53 C60 C62 1.9(6) . .
C54 C55 C56 C57 2.1(6) . .
C55 C51 C52 C53 11.8(4) . .
C55 C51 C52 C63 -159.7(4) . .
C55 C54 C59 C58 -0.8(6) . .
C55 C56 C57 C58 -1.0(7) . .
C56 C57 C58 C59 -0.9(7) . .
C57 C58 C59 C54 1.9(7) . .
C59 C54 C55 C51 175.8(4) . .
C59 C54 C55 C56 -1.2(6) . .
C60 C53 C54 C55 -167.7(4) . .
C60 C53 C54 C59 15.8(7) . .
C63 C52 C53 C54 158.9(4) . .
C63 C52 C53 C60 -24.8(6) . .
C63 C64 C65 C66 177.2(3) . .
C64 S51 C67 C66 -1.4(3) . .
C64 S51 C67 C68 -178.6(4) . .
C64 C65 C66 S52 179.6(3) . .
C64 C65 C66 C67 -0.8(5) . .
C65 C66 C67 S51 1.5(4) . .
C65 C66 C67 C68 179.5(3) . .
C66 S52 C69 C68 -1.3(3) . .
C66 S52 C69 C70 172.4(4) . .
C66 C67 C68 C69 -0.2(4) . .
C66 C67 C68 C72 -179.7(4) . .
C67 S51 C64 C63 -176.3(4) . .
C67 S51 C64 C65 0.9(3) . .
C67 C68 C69 S52 1.1(4) . .
C67 C68 C69 C70 -174.1(3) . .
C67 C68 C72 C71 172.4(4) . .
C67 C68 C72 C74 -69.9(5) . .
C67 C68 C72 C86 54.1(6) . .
C68 C69 C70 C71 -1.2(4) . .
C68 C69 C70 C73 174.4(3) . 2_666
C68 C72 C74 C75 -94.9(4) . .
C68 C72 C74 C79 82.0(4) . .
C68 C72 C86 C87 13.6(5) . .
C68 C72 C86 C91 -167.2(3) . .
C69 S52 C66 C65 -179.1(4) . .
C69 S52 C66 C67 1.2(3) . .
C69 C68 C72 C71 -7.0(4) . .
C69 C68 C72 C74 110.6(3) . .
C69 C68 C72 C86 -125.4(3) . .
C69 C70 C71 C72 -3.6(4) . .
C69 C70 C71 C73 175.9(3) . .
C70 C71 C72 C68 6.3(4) . .
C70 C71 C72 C74 -107.3(3) . .
C70 C71 C72 C86 127.4(3) . .
C70 C71 C73 C70 0.1(5) . 2_666
C71 C72 C74 C75 14.0(4) . .
C71 C72 C74 C79 -169.1(3) . .
C71 C72 C86 C87 -98.3(4) . .
C71 C72 C86 C91 80.9(4) . .
C72 C68 C69 S52 -179.3(2) . .
C72 C68 C69 C70 5.5(4) . .
C72 C71 C73 C70 179.5(3) . 2_666
C72 C74 C75 C76 177.4(3) . .
C72 C74 C79 C78 -178.2(3) . .
C72 C86 C87 C88 -179.1(3) . .
C72 C86 C91 C90 179.9(4) . .
C73 C70 C71 C72 -179.6(3) 2_666 .
C73 C70 C71 C73 -0.2(6) 2_666 .
C73 C71 C72 C68 -173.1(3) . .
C73 C71 C72 C74 73.3(4) . .
C73 C71 C72 C86 -52.1(4) . .
C74 C72 C86 C87 135.5(3) . .
C74 C72 C86 C91 -45.2(4) . .
C74 C75 C76 C77 1.1(5) . .
C75 C74 C79 C78 -1.0(5) . .
C75 C76 C77 C78 -1.9(5) . .
C75 C76 C77 C80 176.0(3) . .
C76 C77 C78 C79 1.2(5) . .
C76 C77 C80 C81 128.5(4) . .
C77 C78 C79 C74 0.2(6) . .
C77 C80 C81 C82 -63.0(5) . .
C78 C77 C80 C81 -53.6(5) . .
C79 C74 C75 C76 0.4(5) . .
C80 C77 C78 C79 -176.7(3) . .
C80 C81 C82 C83 -171.0(4) . .
C81 C82 C83 C84 -178.5(4) . .
C82 C83 C84 C85 -178.4(4) . .
C86 C72 C74 C75 139.1(3) . .
C86 C72 C74 C79 -43.9(4) . .
C86 C87 C88 C89 -1.1(6) . .
C87 C86 C91 C90 -0.8(6) . .
C87 C88 C89 C90 -0.3(6) . .
C87 C88 C89 C92 178.7(4) . .
C88 C89 C90 C91 1.2(6) . .
C88 C89 C92 C93 109.4(5) . .
C89 C90 C91 C86 -0.6(6) . .
C89 C92 C93 C94 167.7(4) . .
C90 C89 C92 C93 -71.6(5) . .
C91 C86 C87 C88 1.7(6) . .
C92 C89 C90 C91 -177.9(4) . .
C92 C93 C94 C95 -179.3(4) . .
C93 C94 C95 C96 172.7(4) . .
C94 C95 C96 C97 -70.6(6) . .
